data_1534040
loop_
_publ_author_name
'Pomjakushin, V.Yu.'
'Rozova, M.G.'
'Balagurov, A.M.'
'Abakumov, A.M.'
'Elzhov, T.V.'
'Yushankhai, V.Yu.'
'Sheptyakov, D.V.'
'Khomskii, D.I.'
'Fischer, P.'
'Antipov, E.V.'
'Lobanov, M.V.'
'Billinge, S.J.L.'

_publ_section_title
;
 Atomic and magnetic structures, disorder effects and unconventional
 superexchange interactions in A2 Mn Ga O5+d (A= Sr, Ca) oxides of layered
 brownmillerite-type structure
;
_journal_name_full 'Physical Review, Serie 3. B - Condensed Matter (18,1978-)'
_journal_page_first 184412-1
_journal_page_last 184412-13
_journal_volume 66
_journal_year 2002
_chemical_formula_sum 'Ga Mn O5 Sr2'
_chemical_name_systematic 'Sr2 Ga Mn O5'
_space_group_IT_number 46
_symmetry_space_group_name_Hall 'I 2 -2a'
_symmetry_space_group_name_H-M 'I m a 2'
_cell_angle_alpha 90
_cell_angle_beta 90
_cell_angle_gamma 90
_cell_formula_units_Z 4
_cell_length_a 16.1971
_cell_length_b 5.5257
_cell_length_c 5.3863
_cell_volume 482.076
_citation_journal_id_ASTM PRBMDO
_cod_data_source_file Pomjakushin_PRBMDO_2002_617.cif
_cod_data_source_block Ga1Mn1O5Sr2
_cod_original_cell_volume 482.0756
_cod_original_formula_sum 'Ga1 Mn1 O5 Sr2'
_cod_database_code 1534040

loop_
_symmetry_equiv_pos_as_xyz
x,y,z
-x,-y,z
-x+1/2,y,z
x+1/2,-y,z
x+1/2,y+1/2,z+1/2
-x+1/2,-y+1/2,z+1/2
-x+1,y+1/2,z+1/2
x+1,-y+1/2,z+1/2

loop_
_atom_site_label
_atom_site_type_symbol
_atom_site_fract_x
_atom_site_fract_y
_atom_site_fract_z
_atom_site_occupancy
_atom_site_U_iso_or_equiv
O2 O-2 0.1449 0.0419 0.0016 1 0.0
Ga1 Ga+3 0.25 0.9331 0.0363 1 0.0
Sr1 Sr+2 0.1111 0.0118 0.4986 1 0.0
O1 O-2 0.9959 0.2545 0.2504 1 0.0
Mn1 Mn+3 0 0 0 1 0.0
O3 O-2 0.25 0.6259 0.1155 1 0.0
